data_7101268
loop_
_publ_author_name
'Simon Clarke'
'Oliver J. Rutt'
'Gareth R. Williams'

_publ_section_title
;
Reversible lithium insertion and copper extrusion in
layered oxysulfides
;
_journal_issue 27
_journal_name_full 'Chemical Communications'
_journal_paper_doi 10.1039/b605105g
_journal_year 2006
_chemical_formula_sum 'Li3.62 Mn O2 S3 Sr2'
_chemical_formula_weight 383.45
_chemical_name_systematic ' Strontium lithium manganese oxide sulfide'
_space_group_IT_number 123
_symmetry_cell_setting tetragonal
_symmetry_space_group_name_Hall '-P 4 2'
_symmetry_space_group_name_H-M 'P 4/m m m'
_cell_angle_alpha 90.0
_cell_angle_beta 90.0
_cell_angle_gamma 90.0
_cell_formula_units_Z 1
_cell_length_a 4.05416(9)
_cell_length_b 4.05416
_cell_length_c 11.79624(34)
_cell_volume 193.885(11)
_computing_structure_refinement GSAS
_pd_block_id 2006-04-06T17:23|OJR161_2LI|Simon_Clarke|Overall
_pd_phase_name Sr2MnO2Li4.2S3
_pd_proc_ls_prof_R_factor 0.0301
_pd_proc_ls_prof_wR_factor 0.0170
_refine_ls_goodness_of_fit_all 1.35
_refine_ls_matrix_type full
_refine_ls_number_parameters 105
_refine_ls_number_restraints 0
_refine_ls_shift/su_max 0.02
_refine_ls_shift/su_mean 0.00
_cod_data_source_file b605105g.txt
_cod_depositor_comments
;
The following automatic conversions were performed:
'_geom_bond_publ_flag' value 'N' changed to 'n' according to
'/home/saulius/struct/CIF-dictionaries/cif_core.dic' dictionary named
'cif_core.dic' version 2.4.1 from 2010-06-29 (69
times).

'_geom_angle_publ_flag' value 'N' changed to 'n' according to
'/home/saulius/struct/CIF-dictionaries/cif_core.dic' dictionary named
'cif_core.dic' version 2.4.1 from 2010-06-29 (402 times).

Automatic conversion script
Id: cif_fix_enum 1527 2010-12-29 10:47:43Z saulius 
;
_cod_database_code 7101268

loop_
_symmetry_equiv_pos_site_id
_symmetry_equiv_pos_as_xyz
1 +x,+y,+z
2 -y,+x,+z
3 -x,-y,+z
4 +y,-x,+z
5 -x,+y,+z
6 -y,-x,+z
7 +x,-y,+z
8 +y,+x,+z
-1 -x,-y,-z
-2 +y,-x,-z
-3 +x,+y,-z
-4 -y,+x,-z
-5 +x,-y,-z
-6 +y,+x,-z
-7 -x,+y,-z
-8 -y,-x,-z

loop_
_atom_site_aniso_label
_atom_site_aniso_U_11
_atom_site_aniso_U_12
_atom_site_aniso_U_13
_atom_site_aniso_U_22
_atom_site_aniso_U_23
_atom_site_aniso_U_33
MN1 0.0019(4) 0.0 0.0 0.0019(4) 0.0 0.0338(13)
SR2 0.00760(22) 0.0 0.0 0.00760(22) 0.0 0.0131(4)
O3 0.0112(4) 0.0 0.0 0.0142(4) 0.0 0.0035(5)
S4 0.0113(7) 0.0 0.0 0.0113(7) 0.0 0.0126(14)
S5 0.0122(5) 0.0 0.0 0.0122(5) 0.0 0.0142(10)
LI6 0.0104(14) 0.0 0.0 0.0198(16) 0.0 0.0335(16)

loop_
_atom_site_type_symbol
_atom_site_label
_atom_site_fract_x
_atom_site_fract_y
_atom_site_fract_z
_atom_site_occupancy
_atom_site_thermal_displace_type
_atom_site_U_iso_or_equiv
_atom_site_symmetry_multiplicity
Mn MN1 0.0 0.0 0.0 1.0 Uani 0.01251 1
Sr SR2 0.5 0.5 0.14101(8) 1.0 Uani 0.00942 2
O O3 0.0 0.5 0.0 1.0 Uani 0.00964 2
S S4 0.5 0.5 0.5 1.0 Uani 0.01176 1
S S5 0.0 0.0 0.25738(20) 1.0 Uani 0.0129 2
Li LI6 0.0 0.5 0.38300(24) 0.904(7) Uani 0.02124 4

loop_
_atom_type_symbol
_atom_type_number_in_cell
Mn 1.0
Sr 2.0
O_ 2.0
S_ 3.0
Li 3.616

loop_
_geom_angle_atom_site_label_1
_geom_angle_atom_site_label_2
_geom_angle_atom_site_label_3
_geom_angle
_geom_angle_site_symmetry_1
_geom_angle_site_symmetry_3
_geom_angle_publ_flag
SR2 MN1 SR2 75.411(12) 1_445 1_455 n
SR2 MN1 SR2 75.411(12) 1_445 1_545 n
SR2 MN1 SR2 119.751(27) 1_445 1_555 n
SR2 MN1 SR2 60.250(27) 1_445 -1_555 n
SR2 MN1 SR2 104.589(12) 1_445 -1_565 n
SR2 MN1 SR2 104.589(12) 1_445 -1_655 n
SR2 MN1 SR2 180.0 1_445 -1_665 n
SR2 MN1 O3 52.295(6) 1_445 1_545 n
SR2 MN1 O3 127.705(6) 1_445 1_555 n
SR2 MN1 O3 52.295(6) 1_445 2_555 n
SR2 MN1 O3 127.705(6) 1_445 2_655 n
SR2 MN1 SR2 119.751(27) 1_455 1_545 n
SR2 MN1 SR2 75.411(12) 1_455 1_555 n
SR2 MN1 SR2 104.589(12) 1_455 -1_555 n
SR2 MN1 SR2 60.250(27) 1_455 -1_565 n
SR2 MN1 SR2 180.0 1_455 -1_655 n
SR2 MN1 SR2 104.589(12) 1_455 -1_665 n
SR2 MN1 O3 127.705(6) 1_455 1_545 n
SR2 MN1 O3 52.295(6) 1_455 1_555 n
SR2 MN1 O3 52.295(6) 1_455 2_555 n
SR2 MN1 O3 127.705(6) 1_455 2_655 n
SR2 MN1 SR2 75.411(12) 1_545 1_555 n
SR2 MN1 SR2 104.589(12) 1_545 -1_555 n
SR2 MN1 SR2 180.0 1_545 -1_565 n
SR2 MN1 SR2 60.250(27) 1_545 -1_655 n
SR2 MN1 SR2 104.589(12) 1_545 -1_665 n
SR2 MN1 O3 52.295(6) 1_545 1_545 n
SR2 MN1 O3 127.705(6) 1_545 1_555 n
SR2 MN1 O3 127.705(6) 1_545 2_555 n
SR2 MN1 O3 52.295(6) 1_545 2_655 n
SR2 MN1 SR2 180.0 1_555 -1_555 n
SR2 MN1 SR2 104.589(12) 1_555 -1_565 n
SR2 MN1 SR2 104.589(12) 1_555 -1_655 n
SR2 MN1 SR2 60.250(27) 1_555 -1_665 n
SR2 MN1 O3 127.705(6) 1_555 1_545 n
SR2 MN1 O3 52.295(6) 1_555 1_555 n
SR2 MN1 O3 127.705(6) 1_555 2_555 n
SR2 MN1 O3 52.295(6) 1_555 2_655 n
SR2 MN1 SR2 75.411(12) -1_555 -1_565 n
SR2 MN1 SR2 75.411(12) -1_555 -1_655 n
SR2 MN1 SR2 119.751(27) -1_555 -1_665 n
SR2 MN1 O3 52.295(6) -1_555 1_545 n
SR2 MN1 O3 127.705(6) -1_555 1_555 n
SR2 MN1 O3 52.295(6) -1_555 2_555 n
SR2 MN1 O3 127.705(6) -1_555 2_655 n
SR2 MN1 SR2 119.751(27) -1_565 -1_655 n
SR2 MN1 SR2 75.411(12) -1_565 -1_665 n
SR2 MN1 O3 127.705(6) -1_565 1_545 n
SR2 MN1 O3 52.295(6) -1_565 1_555 n
SR2 MN1 O3 52.295(6) -1_565 2_555 n
SR2 MN1 O3 127.705(6) -1_565 2_655 n
SR2 MN1 SR2 75.411(12) -1_655 -1_665 n
SR2 MN1 O3 52.295(6) -1_655 1_545 n
SR2 MN1 O3 127.705(6) -1_655 1_555 n
SR2 MN1 O3 127.705(6) -1_655 2_555 n
SR2 MN1 O3 52.295(6) -1_655 2_655 n
SR2 MN1 O3 127.705(6) -1_665 1_545 n
SR2 MN1 O3 52.295(6) -1_665 1_555 n
SR2 MN1 O3 127.705(6) -1_665 2_555 n
SR2 MN1 O3 52.295(6) -1_665 2_655 n
O3 MN1 O3 180.0 1_545 1_555 n
O3 MN1 O3 90.0 1_545 2_555 n
O3 MN1 O3 90.0 1_545 2_655 n
O3 MN1 O3 90.0 1_555 2_555 n
O3 MN1 O3 90.0 1_555 2_655 n
O3 MN1 O3 180.0 2_555 2_655 n
MN1 SR2 MN1 75.411(12) 1_555 1_565 n
MN1 SR2 MN1 75.411(12) 1_555 1_655 n
MN1 SR2 MN1 119.751(27) 1_555 1_665 n
MN1 SR2 SR2 52.295(6) 1_555 1_455 n
MN1 SR2 SR2 52.295(6) 1_555 1_545 n
MN1 SR2 SR2 127.705(6) 1_555 1_565 n
MN1 SR2 SR2 127.705(6) 1_555 1_655 n
MN1 SR2 SR2 59.875(14) 1_555 -1_665 n
MN1 SR2 O3 37.705(6) 1_555 1_555 n
MN1 SR2 O3 98.883(23) 1_555 1_655 n
MN1 SR2 O3 37.705(6) 1_555 2_655 n
MN1 SR2 O3 98.883(23) 1_555 2_665 n
MN1 SR2 S5 55.71(4) 1_555 1_555 n
MN1 SR2 S5 102.518(17) 1_555 1_565 n
MN1 SR2 S5 102.518(17) 1_555 1_655 n
MN1 SR2 S5 175.46(5) 1_555 1_665 n
MN1 SR2 LI6 93.158(22) 1_555 1_555 n
MN1 SR2 LI6 139.757(15) 1_555 1_655 n
MN1 SR2 LI6 93.158(22) 1_555 2_655 n
MN1 SR2 LI6 139.757(15) 1_555 2_665 n
MN1 SR2 MN1 119.751(27) 1_565 1_655 n
MN1 SR2 MN1 75.411(12) 1_565 1_665 n
MN1 SR2 SR2 52.295(6) 1_565 1_455 n
MN1 SR2 SR2 127.705(6) 1_565 1_545 n
MN1 SR2 SR2 52.295(6) 1_565 1_565 n
MN1 SR2 SR2 127.705(6) 1_565 1_655 n
MN1 SR2 SR2 59.875(14) 1_565 -1_665 n
MN1 SR2 O3 37.705(6) 1_565 1_555 n
MN1 SR2 O3 98.883(23) 1_565 1_655 n
MN1 SR2 O3 98.883(23) 1_565 2_655 n
MN1 SR2 O3 37.705(6) 1_565 2_665 n
MN1 SR2 S5 102.518(17) 1_565 1_555 n
MN1 SR2 S5 55.71(4) 1_565 1_565 n
MN1 SR2 S5 175.46(5) 1_565 1_655 n
MN1 SR2 S5 102.518(17) 1_565 1_665 n
MN1 SR2 LI6 93.158(22) 1_565 1_555 n
MN1 SR2 LI6 139.757(15) 1_565 1_655 n
MN1 SR2 LI6 139.757(15) 1_565 2_655 n
MN1 SR2 LI6 93.158(22) 1_565 2_665 n
MN1 SR2 MN1 75.411(12) 1_655 1_665 n
MN1 SR2 SR2 127.705(6) 1_655 1_455 n
MN1 SR2 SR2 52.295(6) 1_655 1_545 n
MN1 SR2 SR2 127.705(6) 1_655 1_565 n
MN1 SR2 SR2 52.295(6) 1_655 1_655 n
MN1 SR2 SR2 59.875(14) 1_655 -1_665 n
MN1 SR2 O3 98.883(23) 1_655 1_555 n
MN1 SR2 O3 37.705(6) 1_655 1_655 n
MN1 SR2 O3 37.705(6) 1_655 2_655 n
MN1 SR2 O3 98.883(23) 1_655 2_665 n
MN1 SR2 S5 102.518(17) 1_655 1_555 n
MN1 SR2 S5 175.46(5) 1_655 1_565 n
MN1 SR2 S5 55.71(4) 1_655 1_655 n
MN1 SR2 S5 102.518(17) 1_655 1_665 n
MN1 SR2 LI6 139.757(15) 1_655 1_555 n
MN1 SR2 LI6 93.158(22) 1_655 1_655 n
MN1 SR2 LI6 93.158(22) 1_655 2_655 n
MN1 SR2 LI6 139.757(15) 1_655 2_665 n
MN1 SR2 SR2 127.705(6) 1_665 1_455 n
MN1 SR2 SR2 127.705(6) 1_665 1_545 n
MN1 SR2 SR2 52.295(6) 1_665 1_565 n
MN1 SR2 SR2 52.295(6) 1_665 1_655 n
MN1 SR2 SR2 59.875(14) 1_665 -1_665 n
MN1 SR2 O3 98.883(23) 1_665 1_555 n
MN1 SR2 O3 37.705(6) 1_665 1_655 n
MN1 SR2 O3 98.883(23) 1_665 2_655 n
MN1 SR2 O3 37.705(6) 1_665 2_665 n
MN1 SR2 S5 175.46(5) 1_665 1_555 n
MN1 SR2 S5 102.518(17) 1_665 1_565 n
MN1 SR2 S5 102.518(17) 1_665 1_655 n
MN1 SR2 S5 55.71(4) 1_665 1_665 n
MN1 SR2 LI6 139.757(15) 1_665 1_555 n
MN1 SR2 LI6 93.158(22) 1_665 1_655 n
MN1 SR2 LI6 139.757(15) 1_665 2_655 n
MN1 SR2 LI6 93.158(22) 1_665 2_665 n
SR2 SR2 SR2 90.0 1_455 1_545 n
SR2 SR2 SR2 90.0 1_455 1_565 n
SR2 SR2 SR2 180.0 1_455 1_655 n
SR2 SR2 SR2 90.0 1_455 -1_665 n
SR2 SR2 O3 39.373(15) 1_455 1_555 n
SR2 SR2 O3 140.627(15) 1_455 1_655 n
SR2 SR2 O3 90.0 1_455 2_655 n
SR2 SR2 O3 90.0 1_455 2_665 n
SR2 SR2 S5 50.375(16) 1_455 1_555 n
SR2 SR2 S5 50.375(16) 1_455 1_565 n
SR2 SR2 S5 129.625(16) 1_455 1_655 n
SR2 SR2 S5 129.625(16) 1_455 1_665 n
SR2 SR2 LI6 54.620(27) 1_455 1_555 n
SR2 SR2 LI6 125.380(27) 1_455 1_655 n
SR2 SR2 LI6 90.0 1_455 2_655 n
SR2 SR2 LI6 90.0 1_455 2_665 n
SR2 SR2 SR2 180.0 1_545 1_565 n
SR2 SR2 SR2 90.0 1_545 1_655 n
SR2 SR2 SR2 90.0 1_545 -1_665 n
SR2 SR2 O3 90.0 1_545 1_555 n
SR2 SR2 O3 90.0 1_545 1_655 n
SR2 SR2 O3 39.373(15) 1_545 2_655 n
SR2 SR2 O3 140.627(15) 1_545 2_665 n
SR2 SR2 S5 50.375(16) 1_545 1_555 n
SR2 SR2 S5 129.625(16) 1_545 1_565 n
SR2 SR2 S5 50.375(16) 1_545 1_655 n
SR2 SR2 S5 129.625(16) 1_545 1_665 n
SR2 SR2 LI6 90.0 1_545 1_555 n
SR2 SR2 LI6 90.0 1_545 1_655 n
SR2 SR2 LI6 54.620(27) 1_545 2_655 n
SR2 SR2 LI6 125.380(27) 1_545 2_665 n
SR2 SR2 SR2 90.0 1_565 1_655 n
SR2 SR2 SR2 90.0 1_565 -1_665 n
SR2 SR2 O3 90.0 1_565 1_555 n
SR2 SR2 O3 90.0 1_565 1_655 n
SR2 SR2 O3 140.627(15) 1_565 2_655 n
SR2 SR2 O3 39.373(15) 1_565 2_665 n
SR2 SR2 S5 129.625(16) 1_565 1_555 n
SR2 SR2 S5 50.375(16) 1_565 1_565 n
SR2 SR2 S5 129.625(16) 1_565 1_655 n
SR2 SR2 S5 50.375(16) 1_565 1_665 n
SR2 SR2 LI6 90.0 1_565 1_555 n
SR2 SR2 LI6 90.0 1_565 1_655 n
SR2 SR2 LI6 125.380(27) 1_565 2_655 n
SR2 SR2 LI6 54.620(27) 1_565 2_665 n
SR2 SR2 SR2 90.0 1_655 -1_665 n
SR2 SR2 O3 140.627(15) 1_655 1_555 n
SR2 SR2 O3 39.373(15) 1_655 1_655 n
SR2 SR2 O3 90.0 1_655 2_655 n
SR2 SR2 O3 90.0 1_655 2_665 n
SR2 SR2 S5 129.625(16) 1_655 1_555 n
SR2 SR2 S5 129.625(16) 1_655 1_565 n
SR2 SR2 S5 50.375(16) 1_655 1_655 n
SR2 SR2 S5 50.375(16) 1_655 1_665 n
SR2 SR2 LI6 125.380(27) 1_655 1_555 n
SR2 SR2 LI6 54.620(27) 1_655 1_655 n
SR2 SR2 LI6 90.0 1_655 2_655 n
SR2 SR2 LI6 90.0 1_655 2_665 n
SR2 SR2 O3 50.627(15) -1_665 1_555 n
SR2 SR2 O3 50.627(15) -1_665 1_655 n
SR2 SR2 O3 50.627(15) -1_665 2_655 n
SR2 SR2 O3 50.627(15) -1_665 2_665 n
SR2 SR2 S5 115.59(4) -1_665 1_555 n
SR2 SR2 S5 115.59(4) -1_665 1_565 n
SR2 SR2 S5 115.59(4) -1_665 1_655 n
SR2 SR2 S5 115.59(4) -1_665 1_665 n
SR2 SR2 LI6 144.620(27) -1_665 1_555 n
SR2 SR2 LI6 144.620(27) -1_665 1_655 n
SR2 SR2 LI6 144.620(27) -1_665 2_655 n
SR2 SR2 LI6 144.620(27) -1_665 2_665 n
O3 SR2 O3 101.255(31) 1_555 1_655 n
O3 SR2 O3 66.271(16) 1_555 2_655 n
O3 SR2 O3 66.271(16) 1_555 2_665 n
O3 SR2 S5 77.347(31) 1_555 1_555 n
O3 SR2 S5 77.347(31) 1_555 1_565 n
O3 SR2 S5 140.083(21) 1_555 1_655 n
O3 SR2 S5 140.083(21) 1_555 1_665 n
O3 SR2 LI6 93.993(28) 1_555 1_555 n
O3 SR2 LI6 164.752(34) 1_555 1_655 n
O3 SR2 LI6 121.146(14) 1_555 2_655 n
O3 SR2 LI6 121.146(14) 1_555 2_665 n
O3 SR2 O3 66.271(16) 1_655 2_655 n
O3 SR2 O3 66.271(16) 1_655 2_665 n
O3 SR2 S5 140.083(21) 1_655 1_555 n
O3 SR2 S5 140.083(21) 1_655 1_565 n
O3 SR2 S5 77.347(31) 1_655 1_655 n
O3 SR2 S5 77.347(31) 1_655 1_665 n
O3 SR2 LI6 164.752(34) 1_655 1_555 n
O3 SR2 LI6 93.993(28) 1_655 1_655 n
O3 SR2 LI6 121.146(14) 1_655 2_655 n
O3 SR2 LI6 121.146(14) 1_655 2_665 n
O3 SR2 O3 101.255(31) 2_655 2_665 n
O3 SR2 S5 77.347(31) 2_655 1_555 n
O3 SR2 S5 140.083(21) 2_655 1_565 n
O3 SR2 S5 77.347(31) 2_655 1_655 n
O3 SR2 S5 140.083(21) 2_655 1_665 n
O3 SR2 LI6 121.146(14) 2_655 1_555 n
O3 SR2 LI6 121.146(14) 2_655 1_655 n
O3 SR2 LI6 93.993(28) 2_655 2_655 n
O3 SR2 LI6 164.752(34) 2_655 2_665 n
O3 SR2 S5 140.083(21) 2_665 1_555 n
O3 SR2 S5 77.347(31) 2_665 1_565 n
O3 SR2 S5 140.083(21) 2_665 1_655 n
O3 SR2 S5 77.347(31) 2_665 1_665 n
O3 SR2 LI6 121.146(14) 2_665 1_555 n
O3 SR2 LI6 121.146(14) 2_665 1_655 n
O3 SR2 LI6 164.752(34) 2_665 2_655 n
O3 SR2 LI6 93.993(28) 2_665 2_665 n
S5 SR2 S5 79.250(31) 1_555 1_565 n
S5 SR2 S5 79.250(31) 1_555 1_655 n
S5 SR2 S5 128.83(8) 1_555 1_665 n
S5 SR2 LI6 43.831(29) 1_555 1_555 n
S5 SR2 LI6 90.98(5) 1_555 1_655 n
S5 SR2 LI6 43.831(29) 1_555 2_655 n
S5 SR2 LI6 90.98(5) 1_555 2_665 n
S5 SR2 S5 128.83(8) 1_565 1_655 n
S5 SR2 S5 79.250(31) 1_565 1_665 n
S5 SR2 LI6 43.831(29) 1_565 1_555 n
S5 SR2 LI6 90.98(5) 1_565 1_655 n
S5 SR2 LI6 90.98(5) 1_565 2_655 n
S5 SR2 LI6 43.831(29) 1_565 2_665 n
S5 SR2 S5 79.250(31) 1_655 1_665 n
S5 SR2 LI6 90.98(5) 1_655 1_555 n
S5 SR2 LI6 43.831(29) 1_655 1_655 n
S5 SR2 LI6 43.831(29) 1_655 2_655 n
S5 SR2 LI6 90.98(5) 1_655 2_665 n
S5 SR2 LI6 90.98(5) 1_665 1_555 n
S5 SR2 LI6 43.831(29) 1_665 1_655 n
S5 SR2 LI6 90.98(5) 1_665 2_655 n
S5 SR2 LI6 43.831(29) 1_665 2_665 n
LI6 SR2 LI6 70.76(5) 1_555 1_655 n
LI6 SR2 LI6 48.335(34) 1_555 2_655 n
LI6 SR2 LI6 48.335(34) 1_555 2_665 n
LI6 SR2 LI6 48.335(34) 1_655 2_655 n
LI6 SR2 LI6 48.335(34) 1_655 2_665 n
LI6 SR2 LI6 70.76(5) 2_655 2_665 n
MN1 O3 MN1 180.0 1_555 1_565 n
MN1 O3 SR2 90.0 1_555 1_455 n
MN1 O3 SR2 90.0 1_555 1_555 n
MN1 O3 SR2 90.0 1_555 -1_565 n
MN1 O3 SR2 90.0 1_555 -1_665 n
MN1 O3 SR2 90.0 1_565 1_455 n
MN1 O3 SR2 90.0 1_565 1_555 n
MN1 O3 SR2 90.0 1_565 -1_565 n
MN1 O3 SR2 90.0 1_565 -1_665 n
SR2 O3 SR2 101.255(31) 1_455 1_555 n
SR2 O3 SR2 78.745(31) 1_455 -1_565 n
SR2 O3 SR2 179.9802 1_455 -1_665 n
SR2 O3 SR2 180.0 1_555 -1_565 n
SR2 O3 SR2 78.745(31) 1_555 -1_665 n
SR2 O3 SR2 101.255(31) -1_565 -1_665 n
LI6 S4 LI6 111.50(11) 1_555 1_655 n
LI6 S4 LI6 71.53(5) 1_555 2_655 n
LI6 S4 LI6 71.53(5) 1_555 2_665 n
LI6 S4 LI6 68.50(11) 1_555 -1_566 n
LI6 S4 LI6 180.0 1_555 -1_666 n
LI6 S4 LI6 108.47(5) 1_555 -2_556 n
LI6 S4 LI6 108.47(5) 1_555 -2_566 n
LI6 S4 LI6 71.53(5) 1_655 2_655 n
LI6 S4 LI6 71.53(5) 1_655 2_665 n
LI6 S4 LI6 180.0 1_655 -1_566 n
LI6 S4 LI6 68.50(11) 1_655 -1_666 n
LI6 S4 LI6 108.47(5) 1_655 -2_556 n
LI6 S4 LI6 108.47(5) 1_655 -2_566 n
LI6 S4 LI6 111.50(11) 2_655 2_665 n
LI6 S4 LI6 108.47(5) 2_655 -1_566 n
LI6 S4 LI6 108.47(5) 2_655 -1_666 n
LI6 S4 LI6 68.50(11) 2_655 -2_556 n
LI6 S4 LI6 180.0 2_655 -2_566 n
LI6 S4 LI6 108.47(5) 2_665 -1_566 n
LI6 S4 LI6 108.47(5) 2_665 -1_666 n
LI6 S4 LI6 180.0 2_665 -2_556 n
LI6 S4 LI6 68.50(11) 2_665 -2_566 n
LI6 S4 LI6 111.50(11) -1_566 -1_666 n
LI6 S4 LI6 71.53(5) -1_566 -2_556 n
LI6 S4 LI6 71.53(5) -1_566 -2_566 n
LI6 S4 LI6 71.53(5) -1_666 -2_556 n
LI6 S4 LI6 71.53(5) -1_666 -2_566 n
LI6 S4 LI6 111.50(11) -2_556 -2_566 n
SR2 S5 SR2 79.250(31) 1_445 1_455 n
SR2 S5 SR2 79.250(31) 1_445 1_545 n
SR2 S5 SR2 128.83(8) 1_445 1_555 n
SR2 S5 LI6 74.93(4) 1_445 1_545 n
SR2 S5 LI6 140.330(19) 1_445 1_555 n
SR2 S5 LI6 74.93(4) 1_445 2_555 n
SR2 S5 LI6 140.330(19) 1_445 2_655 n
SR2 S5 SR2 128.83(8) 1_455 1_545 n
SR2 S5 SR2 79.250(31) 1_455 1_555 n
SR2 S5 LI6 140.330(19) 1_455 1_545 n
SR2 S5 LI6 74.93(4) 1_455 1_555 n
SR2 S5 LI6 74.93(4) 1_455 2_555 n
SR2 S5 LI6 140.330(19) 1_455 2_655 n
SR2 S5 SR2 79.250(31) 1_545 1_555 n
SR2 S5 LI6 74.93(4) 1_545 1_545 n
SR2 S5 LI6 140.330(19) 1_545 1_555 n
SR2 S5 LI6 140.330(19) 1_545 2_555 n
SR2 S5 LI6 74.93(4) 1_545 2_655 n
SR2 S5 LI6 140.330(19) 1_555 1_545 n
SR2 S5 LI6 74.93(4) 1_555 1_555 n
SR2 S5 LI6 140.330(19) 1_555 2_555 n
SR2 S5 LI6 74.93(4) 1_555 2_655 n
LI6 S5 LI6 107.67(10) 1_545 1_555 n
LI6 S5 LI6 69.62(5) 1_545 2_555 n
LI6 S5 LI6 69.62(5) 1_545 2_655 n
LI6 S5 LI6 69.62(5) 1_555 2_555 n
LI6 S5 LI6 69.62(5) 1_555 2_655 n
LI6 S5 LI6 107.67(10) 2_555 2_655 n
SR2 LI6 SR2 70.76(5) 1_455 1_555 n
SR2 LI6 S4 88.870(30) 1_455 1_455 n
SR2 LI6 S4 159.63(8) 1_455 1_555 n
SR2 LI6 S5 61.24(5) 1_455 1_555 n
SR2 LI6 S5 61.24(5) 1_455 1_565 n
SR2 LI6 LI6 65.832(17) 1_455 2_555 n
SR2 LI6 LI6 65.832(17) 1_455 2_565 n
SR2 LI6 LI6 114.168(17) 1_455 2_655 n
SR2 LI6 LI6 114.168(17) 1_455 2_665 n
SR2 LI6 LI6 144.620(27) 1_455 -1_566 n
SR2 LI6 S4 159.63(8) 1_555 1_455 n
SR2 LI6 S4 88.870(30) 1_555 1_555 n
SR2 LI6 S5 61.24(5) 1_555 1_555 n
SR2 LI6 S5 61.24(5) 1_555 1_565 n
SR2 LI6 LI6 114.168(17) 1_555 2_555 n
SR2 LI6 LI6 114.168(17) 1_555 2_565 n
SR2 LI6 LI6 65.832(17) 1_555 2_655 n
SR2 LI6 LI6 65.832(17) 1_555 2_665 n
SR2 LI6 LI6 144.620(27) 1_555 -1_566 n
S4 LI6 S4 111.50(11) 1_455 1_555 n
S4 LI6 S5 109.398(22) 1_455 1_555 n
S4 LI6 S5 109.398(22) 1_455 1_565 n
S4 LI6 LI6 54.233(26) 1_455 2_555 n
S4 LI6 LI6 54.233(26) 1_455 2_565 n
S4 LI6 LI6 125.767(26) 1_455 2_655 n
S4 LI6 LI6 125.767(26) 1_455 2_665 n
S4 LI6 LI6 55.75(5) 1_455 -1_566 n
S4 LI6 S5 109.398(22) 1_555 1_555 n
S4 LI6 S5 109.398(22) 1_555 1_565 n
S4 LI6 LI6 125.767(26) 1_555 2_555 n
S4 LI6 LI6 125.767(26) 1_555 2_565 n
S4 LI6 LI6 54.233(26) 1_555 2_655 n
S4 LI6 LI6 54.233(26) 1_555 2_665 n
S4 LI6 LI6 55.75(5) 1_555 -1_566 n
S5 LI6 S5 107.67(10) 1_555 1_565 n
S5 LI6 LI6 55.191(27) 1_555 2_555 n
S5 LI6 LI6 124.809(27) 1_555 2_565 n
S5 LI6 LI6 55.191(27) 1_555 2_655 n
S5 LI6 LI6 124.809(27) 1_555 2_665 n
S5 LI6 LI6 126.17(5) 1_555 -1_566 n
S5 LI6 LI6 124.809(27) 1_565 2_555 n
S5 LI6 LI6 55.191(27) 1_565 2_565 n
S5 LI6 LI6 124.809(27) 1_565 2_655 n
S5 LI6 LI6 55.191(27) 1_565 2_665 n
S5 LI6 LI6 126.17(5) 1_565 -1_566 n
LI6 LI6 LI6 90.0 2_555 2_565 n
LI6 LI6 LI6 90.0 2_555 2_655 n
LI6 LI6 LI6 179.972 2_555 2_665 n
LI6 LI6 LI6 90.0 2_555 -1_566 n
LI6 LI6 LI6 180.0 2_565 2_655 n
LI6 LI6 LI6 90.0 2_565 2_665 n
LI6 LI6 LI6 90.0 2_565 -1_566 n
LI6 LI6 LI6 90.0 2_655 2_665 n
LI6 LI6 LI6 90.0 2_655 -1_566 n
LI6 LI6 LI6 90.0 2_665 -1_566 n

loop_
_geom_bond_atom_site_label_1
_geom_bond_atom_site_label_2
_geom_bond_distance
_geom_bond_site_symmetry_2
_geom_bond_publ_flag
MN1 SR2 3.3144(5) 1_445 n
MN1 SR2 3.3144(5) 1_455 n
MN1 SR2 3.3144(5) 1_545 n
MN1 SR2 3.3144(5) 1_555 n
MN1 SR2 3.3144(5) -1_555 n
MN1 SR2 3.3144(5) -1_565 n
MN1 SR2 3.3144(5) -1_655 n
MN1 SR2 3.3144(5) -1_665 n
MN1 O3 2.02708(5) 1_545 n
MN1 O3 2.02708(5) 1_555 n
MN1 O3 2.02708(5) 2_555 n
MN1 O3 2.02708(5) 2_655 n
MN1 S5 3.0361(23) 1_555 n
MN1 S5 3.0361(23) -1_555 n
SR2 MN1 3.3144(5) 1_555 n
SR2 MN1 3.3144(5) 1_565 n
SR2 MN1 3.3144(5) 1_655 n
SR2 MN1 3.3144(5) 1_665 n
SR2 SR2 4.05416(9) 1_455 n
SR2 SR2 4.05416(9) 1_545 n
SR2 SR2 4.05416(9) 1_565 n
SR2 SR2 4.05416(9) 1_655 n
SR2 SR2 3.3269(18) -1_665 n
SR2 O3 2.6222(6) 1_555 n
SR2 O3 2.6222(6) 1_655 n
SR2 O3 2.6222(6) 2_655 n
SR2 O3 2.6222(6) 2_665 n
SR2 S5 3.1784(10) 1_555 n
SR2 S5 3.1784(10) 1_565 n
SR2 S5 3.1784(10) 1_655 n
SR2 S5 3.1784(10) 1_665 n
SR2 LI6 3.5010(23) 1_555 n
SR2 LI6 3.5010(23) 1_655 n
SR2 LI6 3.5010(23) 2_655 n
SR2 LI6 3.5010(23) 2_665 n
O3 MN1 2.02708(5) 1_555 n
O3 MN1 2.02708(5) 1_565 n
O3 SR2 2.6222(6) 1_455 n
O3 SR2 2.6222(6) 1_555 n
O3 SR2 2.6222(6) -1_565 n
O3 SR2 2.6222(6) -1_665 n
S4 LI6 2.4523(16) 1_555 n
S4 LI6 2.4523(16) 1_655 n
S4 LI6 2.4523(16) 2_655 n
S4 LI6 2.4523(16) 2_665 n
S4 LI6 2.4523(16) -1_566 n
S4 LI6 2.4523(16) -1_666 n
S4 LI6 2.4523(16) -2_556 n
S4 LI6 2.4523(16) -2_566 n
S5 MN1 3.0361(23) 1_555 n
S5 SR2 3.1784(10) 1_445 n
S5 SR2 3.1784(10) 1_455 n
S5 SR2 3.1784(10) 1_545 n
S5 SR2 3.1784(10) 1_555 n
S5 LI6 2.5110(17) 1_545 n
S5 LI6 2.5110(17) 1_555 n
S5 LI6 2.5110(17) 2_555 n
S5 LI6 2.5110(17) 2_655 n
LI6 SR2 3.5010(23) 1_455 n
LI6 SR2 3.5010(23) 1_555 n
LI6 S4 2.4523(16) 1_455 n
LI6 S4 2.4523(16) 1_555 n
LI6 S5 2.5110(17) 1_555 n
LI6 S5 2.5110(17) 1_565 n
LI6 LI6 2.86672(7) 2_555 n
LI6 LI6 2.86672(7) 2_565 n
LI6 LI6 2.86672(7) 2_655 n
LI6 LI6 2.86672(7) 2_665 n
LI6 LI6 2.760(6) -1_566 n

loop_
_pd_block_diffractogram_id
2006-04-06T17:23|OJR161_2LI_H_01|Simon_Clarke|POLARIS_35_degrees
2006-04-06T17:23|OJR161_2LI_H_02|Simon_Clarke|POLARIS_145_degrees
2006-04-06T17:23|OJR161_2LI_H_03|Simon_Clarke|POLARIS_90_degrees

loop_
_pd_phase_block_id
2006-04-06T17:23|OJR161_2LI_phase1|Simon_Clarke||
2006-04-06T17:23|OJR161_2LI_phase2|Simon_Clarke||
2006-04-06T17:23|OJR161_2LI_phase3|Simon_Clarke||
